data_4327889
loop_
_publ_author_name
'Jeongho Yeon'
'Sang-Hwan Kim'
'Sau Doan Nguyen'
'Hana Lee'
'P. Shiv Halasyamani'

_publ_contact_author_address
;
Department of Chemistry
University of Houston
Houston, Texas
77204-5003
USA
;
_publ_contact_author_email psh@uh.edu
_publ_contact_author_fax 1-713-743-0796
_publ_contact_author_name 'P. Shiv Halasyamani'
_publ_contact_author_phone 1-713-743-3278
_publ_section_title
;
 New Vanadium Selenites: Centrosymmetric Ca2(VO2)2(SeO3)3(H2O)2,
 Sr2(VO2)2(SeO3)3, and Ba(V2O5)(SeO3), and Noncentrosymmetric and Polar
 A4(VO2)2(SeO3)4(Se2O5) (A = Sr2+ or Pb2+)
;
_journal_name_full 'Inorganic Chemistry'
_journal_page_first 609
_journal_page_last 619
_journal_paper_doi 10.1021/ic2021403
_journal_volume 51
_journal_year 2012
_chemical_formula_sum 'Ba O8 Se V2'
_chemical_formula_weight 446.18
_chemical_name_systematic
;
 ?
;
_space_group_IT_number 62
_symmetry_cell_setting orthorhombic
_symmetry_space_group_name_Hall '-P 2ac 2n'
_symmetry_space_group_name_H-M 'P n m a'
_atom_sites_solution_primary direct
_atom_sites_solution_secondary difmap
_cell_angle_alpha 90
_cell_angle_beta 90
_cell_angle_gamma 90
_cell_formula_units_Z 4
_cell_length_a 13.9287(7)
_cell_length_b 5.3787(3)
_cell_length_c 8.9853(5)
_cell_measurement_reflns_used 4113
_cell_measurement_temperature 296(2)
_cell_measurement_theta_max 29.09
_cell_measurement_theta_min 2.7
_cell_volume 673.16(6)
_computing_structure_refinement 'SHELXL-97 (Sheldrick, 1997)'
_computing_structure_solution 'SHELXS-97 (Sheldrick, 1990)'
_diffrn_ambient_temperature 296(2)
_diffrn_measured_fraction_theta_full 0.998
_diffrn_measured_fraction_theta_max 0.951
_diffrn_measurement_device_type 'Siemens area detector diffractometer'
_diffrn_measurement_method omega_scans
_diffrn_radiation_monochromator graphite
_diffrn_radiation_type MoK\a
_diffrn_radiation_wavelength 0.71073
_diffrn_reflns_av_R_equivalents 0.0328
_diffrn_reflns_av_unetI/netI 0.0226
_diffrn_reflns_limit_h_max 18
_diffrn_reflns_limit_h_min -18
_diffrn_reflns_limit_k_max 7
_diffrn_reflns_limit_k_min -6
_diffrn_reflns_limit_l_max 8
_diffrn_reflns_limit_l_min -12
_diffrn_reflns_number 4113
_diffrn_reflns_theta_full 25
_diffrn_reflns_theta_max 29.09
_diffrn_reflns_theta_min 2.7
_exptl_absorpt_coefficient_mu 13.916
_exptl_absorpt_correction_T_max 0.8734
_exptl_absorpt_correction_T_min 0.606
_exptl_absorpt_correction_type psi-scan
_exptl_absorpt_process_details 'north et al., 1968'
_exptl_crystal_colour brown
_exptl_crystal_density_diffrn 4.402
_exptl_crystal_description needle
_exptl_crystal_F_000 800
_exptl_crystal_size_max 0.04
_exptl_crystal_size_mid 0.02
_exptl_crystal_size_min 0.01
_refine_diff_density_max 1.105
_refine_diff_density_min -0.65
_refine_diff_density_rms 0.142
_refine_ls_extinction_coef 0.0042(3)
_refine_ls_extinction_expression Fc^*^=kFc[1+0.001xFc^2^\l^3^/sin(2\q)]^-1/4^
_refine_ls_extinction_method SHELXL
_refine_ls_goodness_of_fit_ref 1.045
_refine_ls_matrix_type full
_refine_ls_number_parameters 68
_refine_ls_number_reflns 944
_refine_ls_number_restraints 0
_refine_ls_restrained_S_all 1.045
_refine_ls_R_factor_all 0.0192
_refine_ls_R_factor_gt 0.017
_refine_ls_shift/su_max 0
_refine_ls_shift/su_mean 0
_refine_ls_structure_factor_coef Fsqd
_refine_ls_weighting_details 'calc w=1/[\s^2^(Fo^2^)+(0.0225P)^2^+0.0000P] where P=(Fo^2^+2Fc^2^)/3'
_refine_ls_weighting_scheme calc
_refine_ls_wR_factor_gt 0.0404
_refine_ls_wR_factor_ref 0.0411
_reflns_number_gt 876
_reflns_number_total 944
_reflns_threshold_expression >2sigma(I)
_cod_data_source_file ic2021403_si_004_3.cif
_cod_data_source_block Ba(V2O5)(SeO3)
_cod_depositor_comments
;
The following automatic conversions were performed:

'_exptl_absorpt_correction_type' value 'Psi scan' changed to
'psi-scan' according to the built-in table from CIF Core dictionary
named 'cif_core.dic' version 2.4.1 from 2010-06-29.

Automatic conversion script
Id: cif_fix_values 1715 2011-07-08 13:25:40Z adriana 
;
_cod_database_code 4327889

loop_
_symmetry_equiv_pos_as_xyz
'x, y, z'
'-x+1/2, -y, z+1/2'
'-x, y+1/2, -z'
'x+1/2, -y+1/2, -z+1/2'
'-x, -y, -z'
'x-1/2, y, -z-1/2'
'x, -y-1/2, z'
'-x-1/2, y-1/2, z-1/2'

loop_
_atom_site_label
_atom_site_type_symbol
_atom_site_fract_x
_atom_site_fract_y
_atom_site_fract_z
_atom_site_U_iso_or_equiv
_atom_site_adp_type
_atom_site_occupancy
_atom_site_symmetry_multiplicity
_atom_site_calc_flag
_atom_site_refinement_flags
Ba1 Ba 0.076752(15) 0.25 0.19238(2) 0.01371(9) Uani 1 2 d S
V1 V 0.28505(4) 0.25 0.43321(7) 0.01083(14) Uani 1 2 d S
V2 V 0.34195(4) 0.25 0.02321(6) 0.00911(14) Uani 1 2 d S
Se1 Se 0.10087(3) 0.25 0.77895(4) 0.01195(11) Uani 1 2 d S
O1 O 0.30106(18) 0.25 0.6082(3) 0.0171(6) Uani 1 2 d S
O2 O 0.19129(13) 0.4873(3) 0.4135(2) 0.0164(4) Uani 1 1 d .
O3 O 0.39006(13) 0.5047(3) 0.4034(2) 0.0166(4) Uani 1 1 d .
O4 O 0.27723(19) 0.25 0.1800(3) 0.0152(6) Uani 1 2 d S
O5 O 0.4542(2) 0.25 0.0730(3) 0.0223(6) Uani 1 2 d S
O6 O 0.48265(19) 0.25 0.7400(3) 0.0188(6) Uani 1 2 d S

loop_
_atom_site_aniso_label
_atom_site_aniso_U_11
_atom_site_aniso_U_22
_atom_site_aniso_U_33
_atom_site_aniso_U_23
_atom_site_aniso_U_13
_atom_site_aniso_U_12
Ba1 0.01134(13) 0.01668(14) 0.01310(14) 0 0.00005(8) 0
V1 0.0110(3) 0.0102(3) 0.0113(3) 0 0.0008(2) 0
V2 0.0098(3) 0.0090(3) 0.0085(3) 0 -0.0015(2) 0
Se1 0.01239(19) 0.0121(2) 0.01135(19) 0 0.00199(13) 0
O1 0.0183(14) 0.0197(14) 0.0133(14) 0 -0.0004(11) 0
O2 0.0188(9) 0.0163(10) 0.0142(9) -0.0042(8) -0.0034(8) 0.0055(7)
O3 0.0176(10) 0.0160(9) 0.0162(9) 0.0039(8) -0.0015(7) -0.0053(7)
O4 0.0165(14) 0.0168(14) 0.0123(13) 0 0.0009(10) 0
O5 0.0151(13) 0.0310(16) 0.0208(15) 0 -0.0051(12) 0
O6 0.0112(13) 0.0222(15) 0.0231(15) 0 0.0051(11) 0

loop_
_atom_type_symbol
_atom_type_description
_atom_type_scat_dispersion_real
_atom_type_scat_dispersion_imag
_atom_type_scat_source
O O 0.0106 0.006 'International Tables Vol C Tables 4.2.6.8 and 6.1.1.4'
V V 0.3005 0.5294 'International Tables Vol C Tables 4.2.6.8 and 6.1.1.4'
Se Se -0.0929 2.2259 'International Tables Vol C Tables 4.2.6.8 and 6.1.1.4'
Ba Ba -0.3244 2.2819 'International Tables Vol C Tables 4.2.6.8 and 6.1.1.4'

loop_
_geom_angle_atom_site_label_1
_geom_angle_atom_site_label_2
_geom_angle_atom_site_label_3
_geom_angle
_geom_angle_site_symmetry_1
_geom_angle_site_symmetry_3
O5 Ba1 O4 131.29(8) 6_556 .
O5 Ba1 O6 72.56(5) 6_556 2_554
O4 Ba1 O6 107.25(5) . 2_554
O5 Ba1 O6 72.56(5) 6_556 2_564
O4 Ba1 O6 107.25(5) . 2_564
O6 Ba1 O6 141.80(10) 2_554 2_564
O5 Ba1 O2 79.08(7) 6_556 .
O4 Ba1 O2 57.89(6) . .
O6 Ba1 O2 118.76(7) 2_554 .
O6 Ba1 O2 68.58(6) 2_564 .
O5 Ba1 O2 79.08(7) 6_556 7_565
O4 Ba1 O2 57.89(6) . 7_565
O6 Ba1 O2 68.58(6) 2_554 7_565
O6 Ba1 O2 118.76(7) 2_564 7_565
O2 Ba1 O2 53.21(7) . 7_565
O5 Ba1 O3 141.53(6) 6_556 8_655
O4 Ba1 O3 78.94(6) . 8_655
O6 Ba1 O3 75.82(7) 2_554 8_655
O6 Ba1 O3 126.91(7) 2_564 8_655
O2 Ba1 O3 136.59(5) . 8_655
O2 Ba1 O3 109.01(5) 7_565 8_655
O5 Ba1 O3 141.53(6) 6_556 2_564
O4 Ba1 O3 78.94(6) . 2_564
O6 Ba1 O3 126.91(7) 2_554 2_564
O6 Ba1 O3 75.82(7) 2_564 2_564
O2 Ba1 O3 109.01(5) . 2_564
O2 Ba1 O3 136.59(5) 7_565 2_564
O3 Ba1 O3 53.15(7) 8_655 2_564
O5 Ba1 O3 71.58(6) 6_556 4_455
O4 Ba1 O3 146.84(5) . 4_455
O6 Ba1 O3 51.14(6) 2_554 4_455
O6 Ba1 O3 102.60(6) 2_564 4_455
O2 Ba1 O3 150.64(5) . 4_455
O2 Ba1 O3 118.09(5) 7_565 4_455
O3 Ba1 O3 71.67(6) 8_655 4_455
O3 Ba1 O3 94.92(4) 2_564 4_455
O5 Ba1 O3 71.58(6) 6_556 6_556
O4 Ba1 O3 146.84(5) . 6_556
O6 Ba1 O3 102.60(6) 2_554 6_556
O6 Ba1 O3 51.14(6) 2_564 6_556
O2 Ba1 O3 118.09(5) . 6_556
O2 Ba1 O3 150.64(5) 7_565 6_556
O3 Ba1 O3 94.92(4) 8_655 6_556
O3 Ba1 O3 71.67(6) 2_564 6_556
O3 Ba1 O3 53.15(7) 4_455 6_556
O5 Ba1 O1 120.48(5) 6_556 2_564
O4 Ba1 O1 58.06(4) . 2_564
O6 Ba1 O1 164.33(6) 2_554 2_564
O6 Ba1 O1 53.78(6) 2_564 2_564
O2 Ba1 O1 60.12(6) . 2_564
O2 Ba1 O1 103.78(6) 7_565 2_564
O3 Ba1 O1 94.74(6) 8_655 2_564
O3 Ba1 O1 49.23(6) 2_564 2_564
O3 Ba1 O1 138.12(6) 4_455 2_564
O3 Ba1 O1 90.51(5) 6_556 2_564
O5 Ba1 O1 120.48(5) 6_556 2_554
O4 Ba1 O1 58.06(4) . 2_554
O6 Ba1 O1 53.78(6) 2_554 2_554
O6 Ba1 O1 164.33(6) 2_564 2_554
O2 Ba1 O1 103.78(6) . 2_554
O2 Ba1 O1 60.12(6) 7_565 2_554
O3 Ba1 O1 49.23(6) 8_655 2_554
O3 Ba1 O1 94.74(6) 2_564 2_554
O3 Ba1 O1 90.51(5) 4_455 2_554
O3 Ba1 O1 138.12(6) 6_556 2_554
O1 Ba1 O1 110.59(7) 2_564 2_554
O1 V1 O2 101.28(9) . 7_565
O1 V1 O2 101.28(9) . .
O2 V1 O2 88.16(12) 7_565 .
O1 V1 O3 91.69(9) . .
O2 V1 O3 166.79(9) 7_565 .
O2 V1 O3 91.77(8) . .
O1 V1 O3 91.69(9) . 7_565
O2 V1 O3 91.77(8) 7_565 7_565
O2 V1 O3 166.79(9) . 7_565
O3 V1 O3 85.31(11) . 7_565
O1 V1 O4 174.67(12) . .
O2 V1 O4 82.50(8) 7_565 .
O2 V1 O4 82.50(8) . .
O3 V1 O4 84.39(8) . .
O3 V1 O4 84.39(8) 7_565 .
O1 V1 Ba1 134.79(10) . .
O2 V1 Ba1 51.07(6) 7_565 .
O2 V1 Ba1 51.07(6) . .
O3 V1 Ba1 120.05(6) . .
O3 V1 Ba1 120.05(6) 7_565 .
O4 V1 Ba1 50.54(7) . .
O5 V2 O4 106.66(14) . .
O5 V2 O2 113.67(8) . 8_655
O4 V2 O2 109.00(8) . 8_655
O5 V2 O2 113.67(8) . 2_564
O4 V2 O2 109.00(8) . 2_564
O2 V2 O2 104.76(13) 8_655 2_564
O6 Se1 O3 97.97(9) 6_557 2_565
O6 Se1 O3 97.97(9) 6_557 8_656
O3 Se1 O3 99.07(13) 2_565 8_656
O6 Se1 Ba1 48.35(2) 6_557 5_556
O3 Se1 Ba1 124.22(6) 2_565 5_556
O3 Se1 Ba1 56.31(6) 8_656 5_556
O6 Se1 Ba1 48.35(2) 6_557 5_566
O3 Se1 Ba1 56.31(6) 2_565 5_566
O3 Se1 Ba1 124.22(6) 8_656 5_566
Ba1 Se1 Ba1 94.467(10) 5_556 5_566
O6 Se1 Ba1 90.72(10) 6_557 1_556
O3 Se1 Ba1 50.53(7) 2_565 1_556
O3 Se1 Ba1 50.53(7) 8_656 1_556
Ba1 Se1 Ba1 82.480(8) 5_556 1_556
Ba1 Se1 Ba1 82.480(8) 5_566 1_556
V1 O1 Ba1 107.58(7) . 2_565
V1 O1 Ba1 107.58(7) . 2
Ba1 O1 Ba1 110.59(7) 2_565 2
V2 O2 V1 133.03(11) 2_565 .
V2 O2 Ba1 126.49(8) 2_565 .
V1 O2 Ba1 98.88(7) . .
Se1 O3 V1 130.81(10) 2_564 .
Se1 O3 Ba1 102.48(8) 2_564 2_565
V1 O3 Ba1 107.45(8) . 2_565
Se1 O3 Ba1 95.58(8) 2_564 6_656
V1 O3 Ba1 110.38(8) . 6_656
Ba1 O3 Ba1 108.33(6) 2_565 6_656
V2 O4 V1 144.64(15) . .
V2 O4 Ba1 124.91(13) . .
V1 O4 Ba1 90.45(9) . .
V2 O5 Ba1 144.96(16) . 6_656
Se1 O6 Ba1 105.89(5) 6_657 2
Se1 O6 Ba1 105.89(5) 6_657 2_565
Ba1 O6 Ba1 141.80(10) 2 2_565

loop_
_geom_bond_atom_site_label_1
_geom_bond_atom_site_label_2
_geom_bond_distance
_geom_bond_site_symmetry_2
Ba1 O5 2.713(3) 6_556
Ba1 O4 2.795(3) .
Ba1 O6 2.846(1) 2_554
Ba1 O6 2.846(1) 2_564
Ba1 O2 2.8499(18) .
Ba1 O2 2.8499(18) 7_565
Ba1 O3 2.949(2) 8_655
Ba1 O3 2.949(2) 2_564
Ba1 O3 3.063(2) 4_455
Ba1 O3 3.063(2) 6_556
Ba1 O1 3.271(2) 2_564
Ba1 O1 3.271(2) 2_554
V1 O1 1.588(3) .
V1 O2 1.835(2) 7_565
V1 O2 1.835(2) .
V1 O3 2.022(2) .
V1 O3 2.022(2) 7_565
V1 O4 2.278(3) .
V2 O5 1.626(3) .
V2 O4 1.672(3) .
V2 O2 1.784(2) 8_655
V2 O2 1.784(2) 2_564
Se1 O6 1.655(3) 6_557
Se1 O3 1.734(2) 2_565
Se1 O3 1.734(2) 8_656
O1 Ba1 3.271(2) 2_565
O1 Ba1 3.271(2) 2
O2 V2 1.784(2) 2_565
O3 Se1 1.734(2) 2_564
O3 Ba1 2.949(2) 2_565
O3 Ba1 3.063(2) 6_656
O5 Ba1 2.713(3) 6_656
O6 Se1 1.655(3) 6_657
O6 Ba1 2.846(1) 2
O6 Ba1 2.846(1) 2_565
